data_2214834
loop_
_publ_author_name
'Kubicki, Maciej'
'Wagner, Pawe\/l'

_publ_section_title
;
 2-Methyl-4-nitro-1-(3-pyridyl)-1<i>H</i>-imidazole
;
_journal_coeditor_code RK2016
_journal_issue 8
_journal_name_full 'Acta Crystallographica Section E'
_journal_page_first o3454
_journal_page_last o3454
_journal_paper_doi 10.1107/S1600536807023884
_journal_volume 63
_journal_year 2007
_chemical_formula_iupac 'C9 H8 N4 O2'
_chemical_formula_moiety 'C9 H8 N4 O2'
_chemical_formula_sum 'C9 H8 N4 O2'
_chemical_formula_weight 204.19
_chemical_name_systematic
;
2-Methyl-4-nitro-1-(3-pyridyl)-1H-imidazole
;
_space_group_IT_number 14
_symmetry_cell_setting monoclinic
_symmetry_space_group_name_Hall '-P 2yn'
_symmetry_space_group_name_H-M 'P 1 21/n 1'
_atom_sites_solution_hydrogens geom
_atom_sites_solution_primary direct
_atom_sites_solution_secondary difmap
_audit_creation_method SHELXL-97
_cell_angle_alpha 90.00
_cell_angle_beta 98.178(14)
_cell_angle_gamma 90.00
_cell_formula_units_Z 4
_cell_length_a 8.1315(12)
_cell_length_b 7.3189(10)
_cell_length_c 15.104(3)
_cell_measurement_reflns_used 3725
_cell_measurement_temperature 291.0(10)
_cell_measurement_theta_max 23
_cell_measurement_theta_min 3
_cell_volume 889.8(3)
_computing_cell_refinement CrysAlisCCD
_computing_data_collection 'CrysAlisCCD (Oxford Diffraction, 2002)'
_computing_data_reduction 'CrysAlisRed (Oxford Diffraction, 2002)'
_computing_molecular_graphics 'Stereochemical Workstation (Siemens ,1989)'
_computing_publication_material SHELXL97
_computing_structure_refinement 'SHELXL-97 (Sheldrick, 1997)'
_computing_structure_solution 'SHELXS-97 (Sheldrick, 1997)'
_diffrn_ambient_temperature 291.0(10)
_diffrn_measured_fraction_theta_full 0.991
_diffrn_measured_fraction_theta_max 0.924
_diffrn_measurement_device_type 'KUMA KM4CCD four-circle diffractometer'
_diffrn_measurement_method '\w scan'
_diffrn_radiation_monochromator graphite
_diffrn_radiation_source 'fine-focus sealed tube'
_diffrn_radiation_type MoK\a
_diffrn_radiation_wavelength 0.71073
_diffrn_reflns_av_R_equivalents 0.0176
_diffrn_reflns_av_sigmaI/netI 0.0164
_diffrn_reflns_limit_h_max 11
_diffrn_reflns_limit_h_min -9
_diffrn_reflns_limit_k_max 9
_diffrn_reflns_limit_k_min -10
_diffrn_reflns_limit_l_max 20
_diffrn_reflns_limit_l_min -19
_diffrn_reflns_number 5973
_diffrn_reflns_theta_full 25.00
_diffrn_reflns_theta_max 29.57
_diffrn_reflns_theta_min 5.07
_exptl_absorpt_coefficient_mu 0.113
_exptl_absorpt_correction_type none
_exptl_crystal_colour colourless
_exptl_crystal_density_diffrn 1.524
_exptl_crystal_density_method 'not measured'
_exptl_crystal_description prism
_exptl_crystal_F_000 424
_exptl_crystal_size_max 0.5
_exptl_crystal_size_mid 0.4
_exptl_crystal_size_min 0.1
_refine_diff_density_max 0.225
_refine_diff_density_min -0.194
_refine_ls_extinction_coef 0.049(8)
_refine_ls_extinction_expression Fc^*^=kFc[1+0.001xFc^2^\l^3^/sin(2\q)]^-1/4^
_refine_ls_extinction_method SHELXL
_refine_ls_goodness_of_fit_ref 1.062
_refine_ls_hydrogen_treatment constr
_refine_ls_matrix_type full
_refine_ls_number_parameters 139
_refine_ls_number_reflns 2311
_refine_ls_number_restraints 0
_refine_ls_restrained_S_all 1.062
_refine_ls_R_factor_all 0.0493
_refine_ls_R_factor_gt 0.0409
_refine_ls_shift/su_max 0.000
_refine_ls_shift/su_mean 0.000
_refine_ls_structure_factor_coef Fsqd
_refine_ls_weighting_details 'calc w=1/[\s^2^(Fo^2^)+(0.0731P)^2^+0.1177P] where P=(Fo^2^+2Fc^2^)/3'
_refine_ls_weighting_scheme calc
_refine_ls_wR_factor_gt 0.1132
_refine_ls_wR_factor_ref 0.1229
_reflns_number_gt 1892
_reflns_number_total 2311
_reflns_threshold_expression >2sigma(I)
_cod_data_source_file rk2016.cif
_cod_data_source_block I
_cod_original_sg_symbol_H-M P21/n
_cod_database_code 2214834
_cod_database_fobs_code 2214834

loop_
_symmetry_equiv_pos_as_xyz
'x, y, z'
'-x+1/2, y+1/2, -z+1/2'
'-x, -y, -z'
'x-1/2, -y-1/2, z-1/2'

loop_
_atom_site_type_symbol
_atom_site_label
_atom_site_fract_x
_atom_site_fract_y
_atom_site_fract_z
_atom_site_U_iso_or_equiv
_atom_site_adp_type
_atom_site_calc_flag
_atom_site_refinement_flags
_atom_site_occupancy
N N1 0.63363(11) 0.17729(13) 0.85813(6) 0.0313(2) Uani d . 1
C C11 0.64183(13) 0.15842(14) 0.76563(7) 0.0312(2) Uani d . 1
C C12 0.50520(15) 0.10274(17) 0.70904(8) 0.0397(3) Uani d . 1
H H12 0.4073 0.0812 0.7325 0.048 Uiso calc R 1
N N13 0.50567(14) 0.07805(17) 0.62254(7) 0.0483(3) Uani d . 1
C C14 0.64606(18) 0.10848(19) 0.59085(8) 0.0476(3) Uani d . 1
H H14 0.6477 0.0919 0.5299 0.057 Uiso calc R 1
C C15 0.78857(17) 0.16272(19) 0.64222(9) 0.0453(3) Uani d . 1
H H15 0.8850 0.1821 0.6170 0.054 Uiso calc R 1
C C16 0.78730(14) 0.18828(17) 0.73201(8) 0.0387(3) Uani d . 1
H H16 0.8827 0.2249 0.7691 0.046 Uiso calc R 1
C C2 0.51425(13) 0.26370(16) 0.89872(7) 0.0337(3) Uani d . 1
C C21 0.37448(16) 0.3658(2) 0.85117(8) 0.0453(3) Uani d . 1
H H21A 0.3406 0.4585 0.8898 0.063 Uiso calc R 1
H H21B 0.2834 0.2840 0.8334 0.063 Uiso calc R 1
H H21C 0.4076 0.4221 0.7991 0.063 Uiso calc R 1
N N3 0.54348(11) 0.24577(14) 0.98488(6) 0.0372(2) Uani d . 1
C C4 0.68361(13) 0.14672(16) 0.99900(7) 0.0344(3) Uani d . 1
N N4 0.75007(12) 0.09068(15) 1.08599(7) 0.0416(3) Uani d . 1
O O41 0.67792(13) 0.13436(17) 1.14800(6) 0.0582(3) Uani d . 1
O O42 0.87520(12) -0.00099(17) 1.09452(7) 0.0598(3) Uani d . 1
C C5 0.74372(13) 0.10265(15) 0.92353(7) 0.0343(3) Uani d . 1
H H5 0.8390 0.0362 0.9176 0.041 Uiso calc R 1

loop_
_atom_site_aniso_label
_atom_site_aniso_U_11
_atom_site_aniso_U_22
_atom_site_aniso_U_33
_atom_site_aniso_U_12
_atom_site_aniso_U_13
_atom_site_aniso_U_23
N1 0.0286(4) 0.0398(5) 0.0251(4) 0.0019(3) 0.0023(3) -0.0022(3)
C11 0.0336(5) 0.0343(5) 0.0262(5) 0.0004(4) 0.0059(4) -0.0009(4)
C12 0.0362(6) 0.0530(7) 0.0300(5) -0.0047(5) 0.0052(4) -0.0034(4)
N13 0.0498(6) 0.0659(7) 0.0289(5) -0.0043(5) 0.0042(4) -0.0064(4)
C14 0.0597(8) 0.0559(8) 0.0290(5) 0.0035(6) 0.0131(5) -0.0010(5)
C15 0.0469(7) 0.0521(7) 0.0413(6) 0.0014(5) 0.0213(5) 0.0034(5)
C16 0.0354(6) 0.0428(6) 0.0390(6) -0.0026(4) 0.0091(4) -0.0004(5)
C2 0.0300(5) 0.0433(6) 0.0277(5) 0.0026(4) 0.0036(4) -0.0024(4)
C21 0.0394(6) 0.0584(8) 0.0369(6) 0.0146(5) 0.0013(5) 0.0004(5)
N3 0.0331(5) 0.0508(6) 0.0274(4) 0.0040(4) 0.0037(3) -0.0019(4)
C4 0.0302(5) 0.0449(6) 0.0270(5) -0.0005(4) 0.0001(4) 0.0013(4)
N4 0.0352(5) 0.0567(6) 0.0308(5) -0.0026(4) -0.0021(4) 0.0058(4)
O41 0.0555(6) 0.0917(8) 0.0270(4) 0.0024(5) 0.0043(4) 0.0054(4)
O42 0.0460(5) 0.0805(8) 0.0496(6) 0.0150(5) -0.0043(4) 0.0147(5)
C5 0.0299(5) 0.0407(6) 0.0314(5) 0.0021(4) 0.0008(4) 0.0000(4)

loop_
_atom_type_symbol
_atom_type_description
_atom_type_scat_dispersion_real
_atom_type_scat_dispersion_imag
_atom_type_scat_source
C C 0.0033 0.0016 'International Tables Vol C Tables 4.2.6.8 and 6.1.1.4'
H H 0.0000 0.0000 'International Tables Vol C Tables 4.2.6.8 and 6.1.1.4'
N N 0.0061 0.0033 'International Tables Vol C Tables 4.2.6.8 and 6.1.1.4'
O O 0.0106 0.0060 'International Tables Vol C Tables 4.2.6.8 and 6.1.1.4'

loop_
_geom_angle_atom_site_label_1
_geom_angle_atom_site_label_2
_geom_angle_atom_site_label_3
_geom_angle
C5 N1 C2 107.26(9)
C5 N1 C11 124.28(9)
C2 N1 C11 128.40(9)
C12 C11 C16 118.99(10)
C12 C11 N1 119.95(10)
C16 C11 N1 121.00(10)
N13 C12 C11 122.99(11)
N13 C12 H12 118.5
C11 C12 H12 118.5
C14 N13 C12 117.46(11)
N13 C14 C15 123.66(11)
N13 C14 H14 118.2
C15 C14 H14 118.2
C14 C15 C16 118.62(11)
C14 C15 H15 120.7
C16 C15 H15 120.7
C11 C16 C15 118.27(11)
C11 C16 H16 120.9
C15 C16 H16 120.9
N3 C2 N1 111.18(10)
N3 C2 C21 124.35(10)
N1 C2 C21 124.46(10)
C2 C21 H21A 109.5
C2 C21 H21B 109.5
H21A C21 H21B 109.5
C2 C21 H21C 109.5
H21A C21 H21C 109.5
H21B C21 H21C 109.5
C2 N3 C4 104.15(9)
N3 C4 C5 113.49(10)
N3 C4 N4 120.66(10)
C5 C4 N4 125.77(11)
O42 N4 O41 123.64(11)
O42 N4 C4 117.76(11)
O41 N4 C4 118.59(11)
C4 C5 N1 103.91(9)
C4 C5 H5 128.0
N1 C5 H5 128.0

loop_
_geom_bond_atom_site_label_1
_geom_bond_atom_site_label_2
_geom_bond_distance
N1 C5 1.3505(14)
N1 C2 1.3738(13)
N1 C11 1.4149(13)
C11 C12 1.3642(16)
C11 C16 1.3696(15)
C12 N13 1.3195(15)
C12 H12 0.9300
N13 C14 1.3181(18)
C14 C15 1.359(2)
C14 H14 0.9300
C15 C16 1.3707(17)
C15 H15 0.9300
C16 H16 0.9300
C2 N3 1.2960(14)
C2 C21 1.4608(16)
C21 H21A 0.9600
C21 H21B 0.9600
C21 H21C 0.9600
N3 C4 1.3418(14)
C4 C5 1.3419(15)
C4 N4 1.4089(14)
N4 O42 1.2102(14)
N4 O41 1.2165(14)
C5 H5 0.9300

loop_
_geom_hbond_atom_site_label_D
_geom_hbond_atom_site_label_H
_geom_hbond_atom_site_label_A
_geom_hbond_site_symmetry_A
_geom_hbond_distance_DH
_geom_hbond_distance_HA
_geom_hbond_distance_DA
_geom_hbond_angle_DHA
C12 H12 O41 3_657 0.93 2.57 3.2872(16) 134.7
C14 H14 N13 3_656 0.93 2.75 3.5557(17) 144.8
C15 H15 N3 4_665 0.93 2.58 3.4342(16) 153.1
C5 H5 O42 3_757 0.93 2.37 3.2358(16) 154.6

loop_
_geom_torsion_atom_site_label_1
_geom_torsion_atom_site_label_2
_geom_torsion_atom_site_label_3
_geom_torsion_atom_site_label_4
_geom_torsion
C5 N1 C11 C12 129.18(12)
C2 N1 C11 C12 -47.68(16)
C5 N1 C11 C16 -48.21(16)
C2 N1 C11 C16 134.93(12)
C16 C11 C12 N13 -0.83(19)
N1 C11 C12 N13 -178.27(11)
C11 C12 N13 C14 0.3(2)
C12 N13 C14 C15 0.2(2)
N13 C14 C15 C16 -0.3(2)
C12 C11 C16 C15 0.74(18)
N1 C11 C16 C15 178.15(11)
C14 C15 C16 C11 -0.23(19)
C5 N1 C2 N3 -0.44(13)
C11 N1 C2 N3 176.85(10)
C5 N1 C2 C21 178.35(12)
C11 N1 C2 C21 -4.36(19)
N1 C2 N3 C4 0.08(13)
C21 C2 N3 C4 -178.71(12)
C2 N3 C4 C5 0.31(14)
C2 N3 C4 N4 -176.59(10)
N3 C4 N4 O42 178.79(11)
C5 C4 N4 O42 2.28(19)
N3 C4 N4 O41 -0.16(18)
C5 C4 N4 O41 -176.67(12)
N3 C4 C5 N1 -0.57(13)
N4 C4 C5 N1 176.15(11)
C2 N1 C5 C4 0.58(12)
C11 N1 C5 C4 -176.84(10)

loop_
_cod_related_entry_id
_cod_related_entry_database
_cod_related_entry_code
1 ChemSpider 21123786
